data_7054283
loop_
_publ_author_name
'Kopotkov, Vyacheslav A.'
'Yagubskii, Eduard B.'
'Simonov, Sergey V.'
'Zorina, Leokadiya V.'
'Starichenko, Denis V.'
'Korolyov, Alexander V.'
'Ustinov, Vladimir V.'
'Shvachko, Yuri N.'

_publ_section_title
;
 Heterometallic complexes combining [MnIII(salpn)]+and
 [Fe(CN)6]4&#x2212;units as the products of reactions between
 [MnIII(salpn)(H2O)C(CN)3] and [Fe(CN)6]3&#x2212;/4&#x2212;
;
_journal_issue 9
_journal_name_full 'New Journal of Chemistry'
_journal_page_first 4167
_journal_paper_doi 10.1039/C4NJ00427B
_journal_volume 38
_journal_year 2014
_chemical_formula_moiety 'C108 H100 Fe Mn6 N18 O14, 2(C4 N3), 4(H2 O)'
_chemical_formula_sum 'C116 H108 Fe Mn6 N24 O18'
_chemical_formula_weight 2511.75
_chemical_name_systematic
; 
 ? 
;
_space_group_IT_number 14
_symmetry_cell_setting monoclinic
_symmetry_space_group_name_Hall '-P 2yn'
_symmetry_space_group_name_H-M 'P 1 21/n 1'
_atom_sites_solution_hydrogens geom
_atom_sites_solution_primary direct
_atom_sites_solution_secondary difmap
_audit_creation_method SHELXL-97
_cell_angle_alpha 90.00
_cell_angle_beta 102.555(7)
_cell_angle_gamma 90.00
_cell_formula_units_Z 2
_cell_length_a 13.392(4)
_cell_length_b 17.417(6)
_cell_length_c 24.344(7)
_cell_measurement_reflns_used 507
_cell_measurement_temperature 100(2)
_cell_measurement_theta_max 29
_cell_measurement_theta_min 3
_cell_volume 5542(3)
_computing_cell_refinement 'Bruker SAINT'
_computing_data_collection 'Bruker APEX II'
_computing_data_reduction 'Bruker SAINT'
_computing_molecular_graphics 'Bruker SHELXTL'
_computing_publication_material 'Bruker SHELXTL'
_computing_structure_refinement 'SHELXL-97 (Sheldrick, 1997)'
_computing_structure_solution 'SHELXS-97 (Sheldrick, 1997)'
_diffrn_ambient_temperature 100(2)
_diffrn_measured_fraction_theta_full 0.997
_diffrn_measured_fraction_theta_max 0.997
_diffrn_measurement_device_type 'Bruker APEX II CCD area detector''
_diffrn_measurement_method 'omega scans'
_diffrn_radiation_monochromator graphite
_diffrn_radiation_source 'fine-focus sealed tube'
_diffrn_radiation_type MoK\a
_diffrn_radiation_wavelength 0.71073
_diffrn_reflns_av_R_equivalents 0.0951
_diffrn_reflns_av_sigmaI/netI 0.0988
_diffrn_reflns_limit_h_max 17
_diffrn_reflns_limit_h_min -18
_diffrn_reflns_limit_k_max 23
_diffrn_reflns_limit_k_min -23
_diffrn_reflns_limit_l_max 32
_diffrn_reflns_limit_l_min -30
_diffrn_reflns_number 51647
_diffrn_reflns_theta_full 29.00
_diffrn_reflns_theta_max 29.00
_diffrn_reflns_theta_min 1.71
_exptl_absorpt_coefficient_mu 0.868
_exptl_absorpt_correction_T_max 0.918
_exptl_absorpt_correction_T_min 0.751
_exptl_absorpt_correction_type multi-scan
_exptl_absorpt_process_details SADABS
_exptl_crystal_colour black
_exptl_crystal_density_diffrn 1.505
_exptl_crystal_density_method 'not measured'
_exptl_crystal_description prism
_exptl_crystal_F_000 2584
_exptl_crystal_size_max 0.35
_exptl_crystal_size_mid 0.10
_exptl_crystal_size_min 0.10
_refine_diff_density_max 0.825
_refine_diff_density_min -0.640
_refine_diff_density_rms 0.090
_refine_ls_extinction_method none
_refine_ls_goodness_of_fit_ref 1.011
_refine_ls_hydrogen_treatment constr
_refine_ls_matrix_type full
_refine_ls_number_parameters 754
_refine_ls_number_reflns 14691
_refine_ls_number_restraints 8
_refine_ls_restrained_S_all 1.037
_refine_ls_R_factor_all 0.1179
_refine_ls_R_factor_gt 0.0491
_refine_ls_shift/su_max 0.001
_refine_ls_shift/su_mean 0.000
_refine_ls_structure_factor_coef Fsqd
_refine_ls_weighting_details 'calc w=1/[\s^2^(Fo^2^)+(0.0540P)^2^+0.1382P] where P=(Fo^2^+2Fc^2^)/3'
_refine_ls_weighting_scheme calc
_refine_ls_wR_factor_gt 0.1020
_refine_ls_wR_factor_ref 0.1320
_reflns_number_gt 8360
_reflns_number_total 14691
_reflns_threshold_expression I>2\s(I)
_cod_data_source_file c4nj00427b2.cif
_cod_data_source_block 3
_cod_depositor_comments
;
The following automatic conversions were performed:

'_symmetry_cell_setting' value 'Monoclinic' changed to 'monoclinic'
according to
/usr/data/users/saulius/crontab/automatic-downloads/rss-feeds/RSC/lib/dictionaries/cif_core.dic
dictionary named 'cif_core.dic' version 2.4.2 from 2011-04-26.

Automatic conversion script
Id: cif_fix_values 2281 2013-09-26 08:29:07Z andrius 

 Adding full bibliography for 7054282--7054284.cif.
;
_cod_original_sg_symbol_H-M 'P 21/n'
_cod_database_code 7054283

loop_
_symmetry_equiv_pos_as_xyz
'x, y, z'
'-x+1/2, y+1/2, -z+1/2'
'-x, -y, -z'
'x-1/2, -y-1/2, z-1/2'

loop_
_atom_site_label
_atom_site_type_symbol
_atom_site_fract_x
_atom_site_fract_y
_atom_site_fract_z
_atom_site_U_iso_or_equiv
_atom_site_adp_type
_atom_site_occupancy
_atom_site_symmetry_multiplicity
_atom_site_calc_flag
_atom_site_refinement_flags
_atom_site_disorder_assembly
_atom_site_disorder_group
Fe1 Fe 0.5000 0.5000 0.0000 0.01544(14) Uani 1 2 d S . .
Mn1 Mn 0.60656(4) 0.29736(3) 0.15806(2) 0.01739(11) Uani 1 1 d . . .
O1 O 0.75059(16) 0.29823(12) 0.17709(9) 0.0207(5) Uani 1 1 d . . .
O1W O 0.61249(18) 0.21830(13) 0.23439(9) 0.0253(5) Uani 1 1 d . . .
H1WB H 0.5561 0.2113 0.2482 0.030 Uiso 1 1 d R . .
H1WA H 0.6688 0.2127 0.2619 0.030 Uiso 1 1 d R . .
N1F N 0.5841(2) 0.37304(16) 0.08494(12) 0.0211(6) Uani 1 1 d . . .
N1 N 0.6044(2) 0.39146(15) 0.20786(12) 0.0224(6) Uani 1 1 d . . .
C1 C 0.8161(3) 0.33399(18) 0.21708(14) 0.0207(7) Uani 1 1 d . . .
O2 O 0.61906(16) 0.20805(12) 0.11528(9) 0.0198(5) Uani 1 1 d . . .
N2 N 0.4525(2) 0.28348(16) 0.14253(12) 0.0219(6) Uani 1 1 d . . .
C2 C 0.9214(3) 0.3208(2) 0.22205(15) 0.0256(8) Uani 1 1 d . . .
H2A H 0.9434 0.2866 0.1967 0.031 Uiso 1 1 calc R . .
C3 C 0.9928(3) 0.3567(2) 0.26307(17) 0.0365(9) Uani 1 1 d . . .
H3A H 1.0635 0.3468 0.2658 0.044 Uiso 1 1 calc R . .
C4 C 0.9631(3) 0.4074(3) 0.30074(17) 0.0421(11) Uani 1 1 d . . .
H4A H 1.0130 0.4311 0.3295 0.050 Uiso 1 1 calc R . .
C5 C 0.8618(3) 0.4229(2) 0.29599(16) 0.0348(9) Uani 1 1 d . . .
H5A H 0.8416 0.4584 0.3211 0.042 Uiso 1 1 calc R . .
C6 C 0.7863(3) 0.38706(19) 0.25432(14) 0.0231(7) Uani 1 1 d . . .
C7 C 0.6826(3) 0.41462(19) 0.24545(14) 0.0250(8) Uani 1 1 d . . .
H7A H 0.6701 0.4543 0.2699 0.030 Uiso 1 1 calc R . .
C8 C 0.5119(3) 0.4410(2) 0.20060(17) 0.0313(9) Uani 1 1 d . . .
H8A H 0.5045 0.4703 0.1651 0.038 Uiso 1 1 calc R . .
H8B H 0.5213 0.4784 0.2320 0.038 Uiso 1 1 calc R . .
C9 C 0.4156(3) 0.3958(2) 0.19915(17) 0.0356(9) Uani 1 1 d . . .
H9A H 0.3598 0.4317 0.2023 0.043 Uiso 1 1 calc R . .
H9B H 0.4265 0.3610 0.2320 0.043 Uiso 1 1 calc R . .
C10 C 0.3830(3) 0.3488(2) 0.14571(16) 0.0295(8) Uani 1 1 d . . .
H10A H 0.3131 0.3288 0.1437 0.035 Uiso 1 1 calc R . .
H10B H 0.3806 0.3827 0.1128 0.035 Uiso 1 1 calc R . .
C11 C 0.4089(3) 0.21880(19) 0.12761(14) 0.0240(8) Uani 1 1 d . . .
H11A H 0.3376 0.2162 0.1264 0.029 Uiso 1 1 calc R . .
C12 C 0.5578(3) 0.14818(18) 0.10516(13) 0.0210(7) Uani 1 1 d . . .
C13 C 0.5919(3) 0.08075(19) 0.08302(14) 0.0264(8) Uani 1 1 d . . .
H13A H 0.6596 0.0783 0.0770 0.032 Uiso 1 1 calc R . .
C14 C 0.5281(3) 0.0184(2) 0.06999(15) 0.0313(9) Uani 1 1 d . . .
H14A H 0.5531 -0.0267 0.0556 0.038 Uiso 1 1 calc R . .
C15 C 0.4283(3) 0.0195(2) 0.07729(15) 0.0322(9) Uani 1 1 d . . .
H15A H 0.3855 -0.0242 0.0681 0.039 Uiso 1 1 calc R . .
C16 C 0.3921(3) 0.0846(2) 0.09792(15) 0.0284(8) Uani 1 1 d . . .
H16A H 0.3235 0.0859 0.1025 0.034 Uiso 1 1 calc R . .
C17 C 0.4557(3) 0.14995(19) 0.11250(14) 0.0237(7) Uani 1 1 d . . .
C1F C 0.5513(2) 0.41967(18) 0.05205(13) 0.0169(7) Uani 1 1 d . . .
Mn3 Mn 0.61190(4) 0.71540(3) 0.13964(2) 0.02110(12) Uani 1 1 d . B .
O1A O 0.12332(17) 0.60370(13) 0.03432(9) 0.0216(5) Uani 1 1 d . . .
N2F N 0.2879(2) 0.48868(15) 0.02940(12) 0.0217(6) Uani 1 1 d . . .
N1A N 0.16420(19) 0.56511(15) -0.06998(11) 0.0190(6) Uani 1 1 d . . .
C1A C 0.1272(2) 0.6761(2) 0.01718(15) 0.0231(7) Uani 1 1 d . . .
Mn2 Mn 0.12726(4) 0.51061(3) -0.00515(2) 0.01962(12) Uani 1 1 d . . .
O2A O 0.07137(17) 0.46107(13) 0.05091(10) 0.0226(5) Uani 1 1 d . . .
N2A N 0.1018(2) 0.41381(17) -0.05214(12) 0.0253(7) Uani 1 1 d . . .
C2A C 0.1126(3) 0.7358(2) 0.05357(16) 0.0303(9) Uani 1 1 d . . .
H2AA H 0.1030 0.7242 0.0902 0.036 Uiso 1 1 calc R . .
C3A C 0.1121(3) 0.8112(2) 0.03620(17) 0.0343(9) Uani 1 1 d . . .
H3AA H 0.0995 0.8508 0.0606 0.041 Uiso 1 1 calc R . .
C4A C 0.1296(3) 0.8305(2) -0.01625(17) 0.0339(9) Uani 1 1 d . . .
H4AA H 0.1291 0.8827 -0.0275 0.041 Uiso 1 1 calc R . .
C5A C 0.1478(3) 0.7732(2) -0.05162(16) 0.0282(8) Uani 1 1 d . . .
H5AA H 0.1616 0.7862 -0.0871 0.034 Uiso 1 1 calc R . .
C6A C 0.1462(2) 0.69583(19) -0.03595(14) 0.0211(7) Uani 1 1 d . . .
C7A C 0.1701(2) 0.63909(19) -0.07419(14) 0.0205(7) Uani 1 1 d . . .
H7AA H 0.1928 0.6580 -0.1060 0.025 Uiso 1 1 calc R . .
C8A C 0.2033(3) 0.51711(19) -0.11037(15) 0.0249(8) Uani 1 1 d . . .
H8AA H 0.2597 0.4847 -0.0895 0.030 Uiso 1 1 calc R . .
H8AB H 0.2319 0.5509 -0.1358 0.030 Uiso 1 1 calc R . .
C9A C 0.1224(3) 0.4656(2) -0.14556(16) 0.0339(9) Uani 1 1 d . . .
H9AA H 0.0748 0.4981 -0.1727 0.041 Uiso 1 1 calc R . .
H9AB H 0.1565 0.4303 -0.1676 0.041 Uiso 1 1 calc R . .
C10A C 0.0621(3) 0.4194(3) -0.11401(16) 0.0461(12) Uani 1 1 d . . .
H10C H 0.0564 0.3667 -0.1297 0.055 Uiso 1 1 calc R . .
H10H H -0.0078 0.4410 -0.1208 0.055 Uiso 1 1 calc R . .
C11A C 0.1076(3) 0.3471(2) -0.02845(16) 0.0273(8) Uani 1 1 d . . .
H11B H 0.1050 0.3038 -0.0525 0.033 Uiso 1 1 calc R . .
C12A C 0.0970(2) 0.38911(19) 0.06842(14) 0.0220(7) Uani 1 1 d . . .
C13A C 0.0971(3) 0.3684(2) 0.12370(15) 0.0254(8) Uani 1 1 d . . .
H13B H 0.0853 0.4065 0.1495 0.031 Uiso 1 1 calc R . .
C14A C 0.1142(3) 0.2926(2) 0.14157(16) 0.0298(8) Uani 1 1 d . . .
H14B H 0.1148 0.2795 0.1795 0.036 Uiso 1 1 calc R . .
C15A C 0.1304(3) 0.2358(2) 0.10398(17) 0.0324(9) Uani 1 1 d . . .
H15B H 0.1405 0.1840 0.1161 0.039 Uiso 1 1 calc R . .
C2F C 0.3704(2) 0.49440(17) 0.02126(13) 0.0184(7) Uani 1 1 d . . .
C16A C 0.1316(3) 0.2552(2) 0.04930(17) 0.0296(9) Uani 1 1 d . . .
H16B H 0.1420 0.2163 0.0237 0.036 Uiso 1 1 calc R . .
C17A C 0.1178(2) 0.33153(19) 0.03083(15) 0.0231(7) Uani 1 1 d . . .
O2B O 0.66194(17) 0.67469(13) 0.21159(10) 0.0243(5) Uani 1 1 d . . .
N3F N 0.5938(2) 0.61577(15) 0.09155(12) 0.0228(6) Uani 1 1 d . . .
N1B N 0.5725(2) 0.77947(16) 0.06857(12) 0.0237(6) Uani 1 1 d . B .
C7B C 0.6328(3) 0.82537(19) 0.04967(14) 0.0242(8) Uani 1 1 d . . .
H7BA H 0.6045 0.8505 0.0152 0.029 Uiso 1 1 calc R . .
O1B O 0.74902(18) 0.74835(13) 0.14752(10) 0.0281(6) Uani 1 1 d . . .
C3F C 0.5546(2) 0.57228(18) 0.05733(14) 0.0187(7) Uani 1 1 d . . .
C6B C 0.7378(3) 0.84306(19) 0.07461(14) 0.0223(7) Uani 1 1 d . . .
C15B C 0.5203(3) 0.5804(2) 0.33173(16) 0.0324(9) Uani 1 1 d . . .
H15C H 0.4894 0.5583 0.3596 0.039 Uiso 1 1 calc R . .
C12B C 0.6145(3) 0.64500(18) 0.24926(14) 0.0217(7) Uani 1 1 d . . .
C4B C 0.8883(3) 0.9188(2) 0.07094(16) 0.0286(8) Uani 1 1 d . . .
H4BA H 0.9218 0.9570 0.0536 0.034 Uiso 1 1 calc R . .
C13B C 0.6741(3) 0.61454(18) 0.29937(14) 0.0241(8) Uani 1 1 d . . .
H13C H 0.7467 0.6158 0.3058 0.029 Uiso 1 1 calc R . .
C17B C 0.5068(3) 0.64301(19) 0.24149(15) 0.0249(8) Uani 1 1 d . . .
C14B C 0.6273(3) 0.5830(2) 0.33898(15) 0.0291(8) Uani 1 1 d . . .
H14C H 0.6686 0.5621 0.3724 0.035 Uiso 1 1 calc R . .
C1B C 0.7912(3) 0.80379(19) 0.12303(14) 0.0245(8) Uani 1 1 d . . .
C2B C 0.8937(3) 0.8244(2) 0.14454(15) 0.0271(8) Uani 1 1 d . . .
H2BA H 0.9316 0.7990 0.1770 0.033 Uiso 1 1 calc R . .
C8B C 0.4688(3) 0.7693(2) 0.03070(16) 0.0367(10) Uani 1 1 d D . .
H8BC H 0.4644 0.7193 0.0138 0.044 Uiso 0.50 1 d PR A 1
H8BD H 0.4590 0.8070 0.0013 0.044 Uiso 0.50 1 d PR A 1
H8BA H 0.4783 0.7405 -0.0014 0.044 Uiso 0.50 1 d PR A 2
H8BB H 0.4439 0.8191 0.0174 0.044 Uiso 0.50 1 d PR A 2
C3B C 0.9398(3) 0.8806(2) 0.11941(15) 0.0283(8) Uani 1 1 d . . .
H3BA H 1.0087 0.8941 0.1354 0.034 Uiso 1 1 calc R . .
C16B C 0.4619(3) 0.6107(2) 0.28340(16) 0.0312(9) Uani 1 1 d . . .
H16C H 0.3894 0.6100 0.2780 0.037 Uiso 1 1 calc R . .
C5B C 0.7878(3) 0.8996(2) 0.04909(15) 0.0273(8) Uani 1 1 d . . .
H5BA H 0.7516 0.9249 0.0162 0.033 Uiso 1 1 calc R . .
N3S N 0.1548(3) 0.0022(2) 0.08286(18) 0.0464(9) Uani 1 1 d . . .
O2W O 0.4331(2) 0.18626(16) 0.26998(12) 0.0450(7) Uani 1 1 d . . .
H2WA H 0.3865 0.2173 0.2801 0.054 Uiso 1 1 d R . .
H2WB H 0.4174 0.1401 0.2538 0.054 Uiso 1 1 d R . .
N2S N 0.2135(3) -0.2003(2) 0.19898(16) 0.0465(9) Uani 1 1 d . . .
C3S C 0.1925(3) -0.0256(2) 0.1257(2) 0.0378(10) Uani 1 1 d . . .
C4S C 0.2381(3) -0.0584(2) 0.17806(18) 0.0378(10) Uani 1 1 d . . .
N1S N 0.3426(3) 0.0303(3) 0.25467(19) 0.0686(13) Uani 1 1 d . . .
C2S C 0.2248(3) -0.1365(3) 0.18914(18) 0.0384(10) Uani 1 1 d . . .
C1S C 0.2957(3) -0.0102(3) 0.2206(2) 0.0486(12) Uani 1 1 d . . .
N2B N 0.4658(2) 0.7049(2) 0.14961(13) 0.0437(9) Uani 1 1 d . . .
C11B C 0.4407(3) 0.6736(3) 0.19212(16) 0.0394(10) Uani 1 1 d . B .
H11C H 0.3694 0.6703 0.1908 0.047 Uiso 1 1 calc R . .
C9B C 0.3844(4) 0.7769(3) 0.0648(2) 0.0336(13) Uani 0.684(5) 1 d PD B 1
H9BA H 0.3994 0.8225 0.0894 0.040 Uiso 0.684(5) 1 calc PR B 1
H9BB H 0.3182 0.7860 0.0382 0.040 Uiso 0.684(5) 1 calc PR B 1
C10B C 0.3734(4) 0.7083(3) 0.1006(2) 0.0292(11) Uani 0.684(5) 1 d PD B 1
H10D H 0.3692 0.6607 0.0779 0.035 Uiso 0.684(5) 1 calc PR B 1
H10E H 0.3099 0.7128 0.1149 0.035 Uiso 0.684(5) 1 calc PR B 1
C9" C 0.3851(7) 0.7268(6) 0.0530(4) 0.0336(13) Uani 0.316(5) 1 d PD B 2
H9"A H 0.3167 0.7348 0.0284 0.040 Uiso 0.316(5) 1 calc PR B 2
H9"B H 0.3994 0.6711 0.0572 0.040 Uiso 0.316(5) 1 calc PR B 2
C10" C 0.3943(9) 0.7654(7) 0.1092(4) 0.0292(11) Uani 0.316(5) 1 d PD B 2
H10F H 0.3269 0.7711 0.1192 0.035 Uiso 0.316(5) 1 calc PR B 2
H10G H 0.4274 0.8164 0.1101 0.035 Uiso 0.316(5) 1 calc PR B 2
O3W O 0.2337(6) 0.5869(4) 0.1520(3) 0.0815(18) Uiso 0.50 1 d PD C 1
O3W' O 0.2728(6) 0.5542(4) 0.1497(3) 0.0815(18) Uiso 0.50 1 d PD D 2
H3WB H 0.2210 0.5551 0.1822 0.122 Uiso 1 1 d RD . .
H3WA H 0.2096 0.5795 0.1118 0.122 Uiso 1 1 d RD . .

loop_
_atom_site_aniso_label
_atom_site_aniso_U_11
_atom_site_aniso_U_22
_atom_site_aniso_U_33
_atom_site_aniso_U_23
_atom_site_aniso_U_13
_atom_site_aniso_U_12
Fe1 0.0148(3) 0.0167(3) 0.0138(3) 0.0005(2) 0.0007(3) 0.0002(3)
Mn1 0.0174(2) 0.0181(2) 0.0156(2) 0.00113(19) 0.0012(2) 0.00097(19)
O1 0.0197(11) 0.0227(12) 0.0185(12) -0.0021(9) 0.0017(10) -0.0010(9)
O1W 0.0251(13) 0.0321(13) 0.0170(12) 0.0064(10) 0.0007(10) 0.0000(10)
N1F 0.0202(14) 0.0238(15) 0.0190(15) -0.0005(12) 0.0035(12) -0.0001(12)
N1 0.0260(15) 0.0202(14) 0.0226(16) -0.0009(12) 0.0085(13) 0.0024(12)
C1 0.0234(17) 0.0204(16) 0.0169(17) 0.0041(13) 0.0010(14) -0.0052(13)
O2 0.0203(11) 0.0216(12) 0.0171(12) -0.0019(9) 0.0036(10) 0.0002(9)
N2 0.0209(14) 0.0248(15) 0.0198(15) 0.0044(12) 0.0038(12) 0.0018(12)
C2 0.0227(18) 0.0295(19) 0.0242(19) 0.0028(15) 0.0043(15) -0.0013(15)
C3 0.0231(19) 0.050(3) 0.032(2) -0.0013(19) -0.0014(17) -0.0059(18)
C4 0.034(2) 0.056(3) 0.031(2) -0.012(2) -0.0059(19) -0.011(2)
C5 0.041(2) 0.037(2) 0.023(2) -0.0078(17) 0.0017(18) -0.0073(18)
C6 0.0260(18) 0.0245(18) 0.0178(17) -0.0006(14) 0.0026(15) -0.0032(14)
C7 0.035(2) 0.0206(17) 0.0201(18) -0.0051(14) 0.0074(16) -0.0019(15)
C8 0.034(2) 0.0248(19) 0.036(2) -0.0048(16) 0.0082(18) 0.0064(16)
C9 0.033(2) 0.038(2) 0.039(2) -0.0007(18) 0.0153(19) 0.0076(17)
C10 0.0204(18) 0.029(2) 0.039(2) 0.0028(17) 0.0060(17) 0.0048(15)
C11 0.0180(16) 0.0288(19) 0.0241(19) 0.0052(15) 0.0021(14) -0.0014(14)
C12 0.0257(18) 0.0219(17) 0.0122(16) 0.0023(13) -0.0030(14) 0.0040(14)
C13 0.0291(19) 0.0260(18) 0.0213(19) 0.0019(14) -0.0006(16) 0.0033(15)
C14 0.047(2) 0.0210(18) 0.0214(19) 0.0011(14) -0.0024(18) 0.0059(16)
C15 0.038(2) 0.0257(19) 0.026(2) 0.0033(15) -0.0079(17) -0.0074(16)
C16 0.0278(19) 0.0262(19) 0.027(2) 0.0033(15) -0.0018(16) -0.0088(15)
C17 0.0265(18) 0.0230(17) 0.0194(18) 0.0035(14) -0.0001(15) -0.0036(14)
C1F 0.0153(15) 0.0191(16) 0.0161(16) -0.0029(13) 0.0028(13) -0.0015(12)
Mn3 0.0239(3) 0.0204(3) 0.0159(3) -0.0017(2) -0.0025(2) 0.0014(2)
O1A 0.0233(12) 0.0254(12) 0.0173(12) -0.0020(9) 0.0066(10) -0.0016(10)
N2F 0.0214(14) 0.0241(15) 0.0196(15) 0.0013(11) 0.0043(12) 0.0002(12)
N1A 0.0153(13) 0.0237(14) 0.0171(14) 0.0007(11) 0.0014(11) 0.0020(11)
C1A 0.0152(16) 0.0275(18) 0.0256(19) -0.0049(15) 0.0025(14) -0.0030(14)
Mn2 0.0188(2) 0.0240(3) 0.0163(3) -0.0009(2) 0.0043(2) -0.0013(2)
O2A 0.0254(12) 0.0206(12) 0.0232(13) 0.0015(10) 0.0083(11) 0.0000(10)
N2A 0.0250(16) 0.0324(17) 0.0205(16) -0.0075(13) 0.0091(13) -0.0080(13)
C2A 0.0262(19) 0.038(2) 0.027(2) -0.0099(16) 0.0074(16) -0.0060(16)
C3A 0.034(2) 0.030(2) 0.038(2) -0.0134(17) 0.0067(19) -0.0022(17)
C4A 0.033(2) 0.0260(19) 0.040(2) -0.0005(17) 0.0026(19) -0.0001(16)
C5A 0.0255(19) 0.0274(19) 0.029(2) -0.0003(15) 0.0002(16) -0.0014(15)
C6A 0.0150(15) 0.0237(17) 0.0232(18) -0.0024(14) 0.0012(14) -0.0011(13)
C7A 0.0159(16) 0.0268(18) 0.0177(17) 0.0007(14) 0.0011(14) 0.0014(13)
C8A 0.0295(19) 0.0264(18) 0.0218(18) 0.0015(14) 0.0120(16) 0.0026(15)
C9A 0.044(2) 0.033(2) 0.022(2) -0.0040(16) 0.0026(18) 0.0011(18)
C10A 0.051(3) 0.066(3) 0.020(2) -0.009(2) 0.004(2) -0.027(2)
C11A 0.0212(18) 0.031(2) 0.033(2) -0.0141(16) 0.0132(16) -0.0042(15)
C12A 0.0164(16) 0.0255(18) 0.0230(18) 0.0010(14) 0.0015(14) -0.0025(13)
C13A 0.0198(17) 0.0281(19) 0.028(2) 0.0021(15) 0.0056(15) -0.0005(14)
C14A 0.0173(17) 0.037(2) 0.034(2) 0.0121(17) 0.0037(16) -0.0022(16)
C15A 0.0176(18) 0.027(2) 0.050(3) 0.0092(18) 0.0018(18) -0.0006(15)
C2F 0.0242(17) 0.0167(15) 0.0130(16) 0.0014(12) 0.0011(13) 0.0021(13)
C16A 0.0212(18) 0.0241(18) 0.043(2) -0.0038(17) 0.0061(17) 0.0005(15)
C17A 0.0182(17) 0.0220(17) 0.0281(19) -0.0024(14) 0.0029(15) -0.0002(13)
O2B 0.0243(12) 0.0303(13) 0.0168(12) -0.0012(10) 0.0014(10) 0.0018(10)
N3F 0.0238(15) 0.0196(14) 0.0230(16) -0.0019(12) 0.0011(13) 0.0022(12)
N1B 0.0252(15) 0.0216(15) 0.0202(15) 0.0003(12) -0.0039(12) -0.0005(12)
C7B 0.0320(19) 0.0200(17) 0.0189(18) 0.0006(14) 0.0016(16) 0.0028(15)
O1B 0.0275(13) 0.0282(13) 0.0241(13) 0.0060(11) -0.0047(11) -0.0031(11)
C3F 0.0176(16) 0.0189(16) 0.0190(17) 0.0045(13) 0.0029(14) 0.0025(13)
C6B 0.0257(18) 0.0205(17) 0.0196(18) -0.0024(13) 0.0024(15) 0.0024(14)
C15B 0.041(2) 0.029(2) 0.030(2) 0.0016(16) 0.0131(19) -0.0045(17)
C12B 0.0286(18) 0.0185(16) 0.0165(17) -0.0060(13) 0.0014(15) -0.0022(14)
C4B 0.031(2) 0.0279(19) 0.030(2) -0.0004(15) 0.0125(17) -0.0026(16)
C13B 0.0277(18) 0.0193(17) 0.0230(19) -0.0020(14) 0.0001(15) -0.0030(14)
C17B 0.0267(18) 0.0249(18) 0.0218(18) -0.0077(14) 0.0023(15) 0.0005(15)
C14B 0.036(2) 0.0244(18) 0.024(2) 0.0016(15) 0.0007(17) 0.0006(16)
C1B 0.0266(18) 0.0259(18) 0.0191(18) -0.0040(14) 0.0011(15) 0.0002(15)
C2B 0.0261(19) 0.032(2) 0.0211(19) -0.0009(15) 0.0013(15) -0.0007(15)
C8B 0.034(2) 0.040(2) 0.028(2) 0.0076(17) -0.0114(17) -0.0088(17)
C3B 0.0218(18) 0.037(2) 0.025(2) -0.0038(16) 0.0031(16) -0.0025(16)
C16B 0.0281(19) 0.029(2) 0.038(2) -0.0088(17) 0.0119(18) -0.0027(16)
C5B 0.033(2) 0.0271(19) 0.0215(19) 0.0020(15) 0.0055(16) 0.0044(16)
N3S 0.039(2) 0.042(2) 0.057(3) 0.0018(19) 0.0074(19) -0.0138(17)
O2W 0.0458(17) 0.0411(17) 0.0507(19) -0.0013(14) 0.0163(15) -0.0044(14)
N2S 0.043(2) 0.047(2) 0.049(2) -0.0016(19) 0.0084(19) 0.0020(18)
C3S 0.029(2) 0.029(2) 0.057(3) -0.006(2) 0.013(2) -0.0089(17)
C4S 0.029(2) 0.045(2) 0.040(2) -0.0030(19) 0.0077(19) -0.0043(18)
N1S 0.063(3) 0.076(3) 0.064(3) -0.021(3) 0.007(2) -0.019(2)
C2S 0.025(2) 0.052(3) 0.037(2) -0.006(2) 0.0049(18) -0.0003(19)
C1S 0.039(2) 0.050(3) 0.057(3) -0.010(2) 0.010(2) -0.002(2)
N2B 0.0280(17) 0.083(3) 0.0183(17) 0.0046(17) 0.0016(14) 0.0230(18)
C11B 0.025(2) 0.068(3) 0.026(2) -0.008(2) 0.0064(17) 0.013(2)
C9B 0.025(2) 0.037(3) 0.032(3) 0.006(3) -0.009(2) -0.011(3)
C10B 0.018(2) 0.039(3) 0.028(3) 0.006(2) 0.001(2) 0.001(2)
C9" 0.025(2) 0.037(3) 0.032(3) 0.006(3) -0.009(2) -0.011(3)
C10" 0.018(2) 0.039(3) 0.028(3) 0.006(2) 0.001(2) 0.001(2)

loop_
_atom_type_symbol
_atom_type_description
_atom_type_scat_dispersion_real
_atom_type_scat_dispersion_imag
_atom_type_scat_source
C C 0.0033 0.0016 'International Tables Vol C Tables 4.2.6.8 and 6.1.1.4'
H H 0.0000 0.0000 'International Tables Vol C Tables 4.2.6.8 and 6.1.1.4'
N N 0.0061 0.0033 'International Tables Vol C Tables 4.2.6.8 and 6.1.1.4'
O O 0.0106 0.0060 'International Tables Vol C Tables 4.2.6.8 and 6.1.1.4'
Mn Mn 0.3368 0.7283 'International Tables Vol C Tables 4.2.6.8 and 6.1.1.4'
Fe Fe 0.3463 0.8444 'International Tables Vol C Tables 4.2.6.8 and 6.1.1.4'

loop_
_geom_angle_atom_site_label_1
_geom_angle_atom_site_label_2
_geom_angle_atom_site_label_3
_geom_angle
_geom_angle_site_symmetry_1
_geom_angle_site_symmetry_3
C3F Fe1 C3F 180.0 . 3_665
C3F Fe1 C1F 88.43(13) . .
C3F Fe1 C1F 91.57(13) 3_665 .
C3F Fe1 C1F 91.57(13) . 3_665
C3F Fe1 C1F 88.43(13) 3_665 3_665
C1F Fe1 C1F 180.00(18) . 3_665
C3F Fe1 C2F 86.47(13) . 3_665
C3F Fe1 C2F 93.53(13) 3_665 3_665
C1F Fe1 C2F 90.00(13) . 3_665
C1F Fe1 C2F 90.00(13) 3_665 3_665
C3F Fe1 C2F 93.53(13) . .
C3F Fe1 C2F 86.47(13) 3_665 .
C1F Fe1 C2F 90.00(13) . .
C1F Fe1 C2F 90.00(13) 3_665 .
C2F Fe1 C2F 180.0 3_665 .
O1 Mn1 O2 86.20(9) . .
O1 Mn1 N2 172.80(10) . .
O2 Mn1 N2 90.43(10) . .
O1 Mn1 N1 89.64(10) . .
O2 Mn1 N1 175.45(11) . .
N2 Mn1 N1 93.50(11) . .
O1 Mn1 N1F 98.50(10) . .
O2 Mn1 N1F 93.46(10) . .
N2 Mn1 N1F 88.03(10) . .
N1 Mn1 N1F 88.99(11) . .
O1 Mn1 O1W 87.27(9) . .
O2 Mn1 O1W 87.76(9) . .
N2 Mn1 O1W 86.24(10) . .
N1 Mn1 O1W 90.19(10) . .
N1F Mn1 O1W 174.16(9) . .
C1 O1 Mn1 131.9(2) . .
Mn1 O1W H1WB 120.0 . .
Mn1 O1W H1WA 123.0 . .
H1WB O1W H1WA 110.0 . .
C1F N1F Mn1 162.2(3) . .
C7 N1 C8 115.3(3) . .
C7 N1 Mn1 123.7(2) . .
C8 N1 Mn1 120.9(2) . .
O1 C1 C2 118.7(3) . .
O1 C1 C6 123.3(3) . .
C2 C1 C6 118.0(3) . .
C12 O2 Mn1 128.7(2) . .
C11 N2 C10 115.8(3) . .
C11 N2 Mn1 122.6(2) . .
C10 N2 Mn1 121.5(2) . .
C3 C2 C1 121.0(4) . .
C3 C2 H2A 119.5 . .
C1 C2 H2A 119.5 . .
C2 C3 C4 120.9(4) . .
C2 C3 H3A 119.5 . .
C4 C3 H3A 119.5 . .
C5 C4 C3 119.4(4) . .
C5 C4 H4A 120.3 . .
C3 C4 H4A 120.3 . .
C4 C5 C6 121.1(4) . .
C4 C5 H5A 119.4 . .
C6 C5 H5A 119.4 . .
C5 C6 C1 119.5(3) . .
C5 C6 C7 118.4(3) . .
C1 C6 C7 121.3(3) . .
N1 C7 C6 127.4(3) . .
N1 C7 H7A 116.3 . .
C6 C7 H7A 116.3 . .
N1 C8 C9 112.7(3) . .
N1 C8 H8A 109.0 . .
C9 C8 H8A 109.0 . .
N1 C8 H8B 109.0 . .
C9 C8 H8B 109.0 . .
H8A C8 H8B 107.8 . .
C8 C9 C10 112.8(3) . .
C8 C9 H9A 109.0 . .
C10 C9 H9A 109.0 . .
C8 C9 H9B 109.0 . .
C10 C9 H9B 109.0 . .
H9A C9 H9B 107.8 . .
N2 C10 C9 113.1(3) . .
N2 C10 H10A 109.0 . .
C9 C10 H10A 109.0 . .
N2 C10 H10B 109.0 . .
C9 C10 H10B 109.0 . .
H10A C10 H10B 107.8 . .
N2 C11 C17 127.4(3) . .
N2 C11 H11A 116.3 . .
C17 C11 H11A 116.3 . .
O2 C12 C13 119.4(3) . .
O2 C12 C17 122.6(3) . .
C13 C12 C17 117.9(3) . .
C14 C13 C12 120.7(4) . .
C14 C13 H13A 119.7 . .
C12 C13 H13A 119.7 . .
C13 C14 C15 121.8(3) . .
C13 C14 H14A 119.1 . .
C15 C14 H14A 119.1 . .
C16 C15 C14 119.1(3) . .
C16 C15 H15A 120.4 . .
C14 C15 H15A 120.4 . .
C15 C16 C17 120.9(4) . .
C15 C16 H16A 119.5 . .
C17 C16 H16A 119.5 . .
C12 C17 C16 119.6(3) . .
C12 C17 C11 122.4(3) . .
C16 C17 C11 117.5(3) . .
N1F C1F Fe1 177.5(3) . .
O2B Mn3 O1B 83.00(10) . .
O2B Mn3 N1B 168.21(11) . .
O1B Mn3 N1B 89.22(11) . .
O2B Mn3 N2B 90.70(12) . .
O1B Mn3 N2B 162.42(13) . .
N1B Mn3 N2B 94.17(12) . .
O2B Mn3 N3F 100.66(11) . .
O1B Mn3 N3F 107.59(11) . .
N1B Mn3 N3F 90.11(11) . .
N2B Mn3 N3F 89.67(13) . .
C1A O1A Mn2 130.2(2) . .
C2F N2F Mn2 144.6(3) . .
C7A N1A C8A 118.4(3) . .
C7A N1A Mn2 124.5(2) . .
C8A N1A Mn2 116.4(2) . .
O1A C1A C2A 118.8(3) . .
O1A C1A C6A 122.9(3) . .
C2A C1A C6A 118.2(3) . .
O1A Mn2 O2A 88.03(10) . .
O1A Mn2 N1A 91.90(11) . .
O2A Mn2 N1A 171.40(10) . .
O1A Mn2 N2A 168.88(11) . .
O2A Mn2 N2A 89.05(11) . .
N1A Mn2 N2A 89.40(12) . .
O1A Mn2 N2F 95.10(10) . .
O2A Mn2 N2F 98.85(10) . .
N1A Mn2 N2F 89.72(11) . .
N2A Mn2 N2F 95.94(11) . .
C12A O2A Mn2 122.6(2) . .
C11A N2A C10A 119.0(3) . .
C11A N2A Mn2 120.7(2) . .
C10A N2A Mn2 119.8(3) . .
C3A C2A C1A 120.2(4) . .
C3A C2A H2AA 119.9 . .
C1A C2A H2AA 119.9 . .
C2A C3A C4A 121.4(4) . .
C2A C3A H3AA 119.3 . .
C4A C3A H3AA 119.3 . .
C5A C4A C3A 119.3(4) . .
C5A C4A H4AA 120.4 . .
C3A C4A H4AA 120.4 . .
C4A C5A C6A 120.8(4) . .
C4A C5A H5AA 119.6 . .
C6A C5A H5AA 119.6 . .
C5A C6A C1A 120.0(3) . .
C5A C6A C7A 117.7(3) . .
C1A C6A C7A 122.3(3) . .
N1A C7A C6A 127.2(3) . .
N1A C7A H7AA 116.4 . .
C6A C7A H7AA 116.4 . .
N1A C8A C9A 113.5(3) . .
N1A C8A H8AA 108.9 . .
C9A C8A H8AA 108.9 . .
N1A C8A H8AB 108.9 . .
C9A C8A H8AB 108.9 . .
H8AA C8A H8AB 107.7 . .
C10A C9A C8A 115.7(3) . .
C10A C9A H9AA 108.3 . .
C8A C9A H9AA 108.3 . .
C10A C9A H9AB 108.3 . .
C8A C9A H9AB 108.3 . .
H9AA C9A H9AB 107.4 . .
C9A C10A N2A 116.7(3) . .
C9A C10A H10C 108.1 . .
N2A C10A H10C 108.1 . .
C9A C10A H10H 108.1 . .
N2A C10A H10H 108.1 . .
H10C C10A H10H 107.3 . .
N2A C11A C17A 126.7(3) . .
N2A C11A H11B 116.6 . .
C17A C11A H11B 116.6 . .
O2A C12A C13A 119.6(3) . .
O2A C12A C17A 121.6(3) . .
C13A C12A C17A 118.6(3) . .
C14A C13A C12A 120.8(3) . .
C14A C13A H13B 119.6 . .
C12A C13A H13B 119.6 . .
C13A C14A C15A 120.3(4) . .
C13A C14A H14B 119.8 . .
C15A C14A H14B 119.8 . .
C16A C15A C14A 119.7(3) . .
C16A C15A H15B 120.1 . .
C14A C15A H15B 120.1 . .
N2F C2F Fe1 173.9(3) . .
C15A C16A C17A 120.9(4) . .
C15A C16A H16B 119.5 . .
C17A C16A H16B 119.5 . .
C16A C17A C12A 119.4(3) . .
C16A C17A C11A 118.4(3) . .
C12A C17A C11A 121.3(3) . .
C12B O2B Mn3 131.7(2) . .
C3F N3F Mn3 157.9(3) . .
C7B N1B C8B 115.0(3) . .
C7B N1B Mn3 125.3(2) . .
C8B N1B Mn3 119.5(2) . .
N1B C7B C6B 127.8(3) . .
N1B C7B H7BA 116.1 . .
C6B C7B H7BA 116.1 . .
C1B O1B Mn3 132.4(2) . .
N3F C3F Fe1 175.8(3) . .
C5B C6B C1B 120.2(3) . .
C5B C6B C7B 118.6(3) . .
C1B C6B C7B 121.3(3) . .
C16B C15B C14B 118.2(4) . .
C16B C15B H15C 120.9 . .
C14B C15B H15C 120.9 . .
O2B C12B C13B 118.6(3) . .
O2B C12B C17B 123.0(3) . .
C13B C12B C17B 118.4(3) . .
C5B C4B C3B 118.1(3) . .
C5B C4B H4BA 120.9 . .
C3B C4B H4BA 120.9 . .
C14B C13B C12B 120.0(3) . .
C14B C13B H13C 120.0 . .
C12B C13B H13C 120.0 . .
C16B C17B C12B 119.8(3) . .
C16B C17B C11B 118.2(3) . .
C12B C17B C11B 122.0(3) . .
C13B C14B C15B 122.2(3) . .
C13B C14B H14C 118.9 . .
C15B C14B H14C 118.9 . .
O1B C1B C2B 119.8(3) . .
O1B C1B C6B 122.7(3) . .
C2B C1B C6B 117.6(3) . .
C3B C2B C1B 120.9(3) . .
C3B C2B H2BA 119.5 . .
C1B C2B H2BA 119.5 . .
N1B C8B C9" 119.2(5) . .
N1B C8B C9B 110.3(3) . .
N1B C8B H8BC 109.5 . .
C9" C8B H8BC 74.6 . .
C9B C8B H8BC 108.9 . .
N1B C8B H8BD 109.6 . .
C9" C8B H8BD 127.0 . .
C9B C8B H8BD 110.2 . .
H8BC C8B H8BD 108.3 . .
N1B C8B H8BA 107.0 . .
C9" C8B H8BA 105.8 . .
C9B C8B H8BA 136.3 . .
H8BD C8B H8BA 76.8 . .
N1B C8B H8BB 107.9 . .
C9" C8B H8BB 109.2 . .
C9B C8B H8BB 82.2 . .
H8BC C8B H8BB 133.6 . .
H8BA C8B H8BB 107.1 . .
C2B C3B C4B 122.0(3) . .
C2B C3B H3BA 119.0 . .
C4B C3B H3BA 119.0 . .
C15B C16B C17B 121.4(3) . .
C15B C16B H16C 119.3 . .
C17B C16B H16C 119.3 . .
C4B C5B C6B 121.2(3) . .
C4B C5B H5BA 119.4 . .
C6B C5B H5BA 119.4 . .
H2WA O2W H2WB 123.1 . .
N3S C3S C4S 179.2(5) . .
C2S C4S C3S 121.2(4) . .
C2S C4S C1S 120.2(4) . .
C3S C4S C1S 118.6(4) . .
N2S C2S C4S 179.0(5) . .
N1S C1S C4S 178.7(6) . .
C11B N2B C10B 109.8(4) . .
C11B N2B C10" 123.2(5) . .
C11B N2B Mn3 124.4(3) . .
C10B N2B Mn3 122.9(3) . .
C10" N2B Mn3 109.2(5) . .
N2B C11B C17B 128.0(4) . .
N2B C11B H11C 116.0 . .
C17B C11B H11C 116.0 . .
C10B C9B C8B 114.7(4) . .
C10B C9B H9BA 108.6 . .
C8B C9B H9BA 108.6 . .
C10B C9B H9BB 108.6 . .
C8B C9B H9BB 108.6 . .
H9BA C9B H9BB 107.6 . .
C9B C10B N2B 108.6(4) . .
C9B C10B H10D 110.0 . .
N2B C10B H10D 110.0 . .
C9B C10B H10E 110.0 . .
N2B C10B H10E 110.0 . .
H10D C10B H10E 108.3 . .
C10" C9" C8B 100.6(7) . .
C10" C9" H8BC 130.8 . .
C10" C9" H9"A 111.6 . .
C8B C9" H9"A 111.6 . .
H8BC C9" H9"A 107.5 . .
C10" C9" H9"B 111.6 . .
C8B C9" H9"B 111.6 . .
H8BC C9" H9"B 80.8 . .
H9"A C9" H9"B 109.4 . .
C9" C10" N2B 100.6(8) . .
C9" C10" H10F 111.7 . .
N2B C10" H10F 111.7 . .
C9" C10" H10G 111.7 . .
N2B C10" H10G 111.7 . .
H10F C10" H10G 109.4 . .
H3WB O3W H3WA 128.0 . .
H3WB O3W' H3WA 95.3 . .

loop_
_geom_bond_atom_site_label_1
_geom_bond_atom_site_label_2
_geom_bond_distance
_geom_bond_site_symmetry_2
Fe1 C3F 1.904(3) .
Fe1 C3F 1.904(3) 3_665
Fe1 C1F 1.912(3) .
Fe1 C1F 1.912(3) 3_665
Fe1 C2F 1.918(3) 3_665
Fe1 C2F 1.918(3) .
Mn1 O1 1.883(2) .
Mn1 O2 1.900(2) .
Mn1 N2 2.029(3) .
Mn1 N1 2.043(3) .
Mn1 N1F 2.183(3) .
Mn1 O1W 2.300(2) .
O1 C1 1.317(4) .
O1W H1WB 0.8995 .
O1W H1WA 0.8987 .
N1F C1F 1.158(4) .
N1 C7 1.296(4) .
N1 C8 1.488(4) .
C1 C2 1.408(5) .
C1 C6 1.411(5) .
O2 C12 1.317(4) .
N2 C11 1.284(4) .
N2 C10 1.483(4) .
C2 C3 1.374(5) .
C2 H2A 0.9500 .
C3 C4 1.393(6) .
C3 H3A 0.9500 .
C4 C5 1.364(5) .
C4 H4A 0.9500 .
C5 C6 1.412(5) .
C5 H5A 0.9500 .
C6 C7 1.440(5) .
C7 H7A 0.9500 .
C8 C9 1.505(5) .
C8 H8A 0.9900 .
C8 H8B 0.9900 .
C9 C10 1.519(5) .
C9 H9A 0.9900 .
C9 H9B 0.9900 .
C10 H10A 0.9900 .
C10 H10B 0.9900 .
C11 C17 1.437(5) .
C11 H11A 0.9500 .
C12 C13 1.409(5) .
C12 C17 1.417(5) .
C13 C14 1.376(5) .
C13 H13A 0.9500 .
C14 C15 1.386(6) .
C14 H14A 0.9500 .
C15 C16 1.370(5) .
C15 H15A 0.9500 .
C16 C17 1.420(5) .
C16 H16A 0.9500 .
Mn3 O2B 1.873(2) .
Mn3 O1B 1.893(2) .
Mn3 N1B 2.030(3) .
Mn3 N2B 2.031(3) .
Mn3 N3F 2.078(3) .
O1A C1A 1.332(4) .
O1A Mn2 1.891(2) .
N2F C2F 1.169(4) .
N2F Mn2 2.167(3) .
N1A C7A 1.296(4) .
N1A C8A 1.471(4) .
N1A Mn2 1.994(3) .
C1A C2A 1.407(5) .
C1A C6A 1.414(5) .
Mn2 O2A 1.900(2) .
Mn2 N2A 2.024(3) .
O2A C12A 1.344(4) .
N2A C11A 1.291(5) .
N2A C10A 1.487(5) .
C2A C3A 1.379(5) .
C2A H2AA 0.9500 .
C3A C4A 1.389(6) .
C3A H3AA 0.9500 .
C4A C5A 1.374(5) .
C4A H4AA 0.9500 .
C5A C6A 1.402(5) .
C5A H5AA 0.9500 .
C6A C7A 1.441(5) .
C7A H7AA 0.9500 .
C8A C9A 1.520(5) .
C8A H8AA 0.9900 .
C8A H8AB 0.9900 .
C9A C10A 1.469(5) .
C9A H9AA 0.9900 .
C9A H9AB 0.9900 .
C10A H10C 0.9900 .
C10A H10H 0.9900 .
C11A C17A 1.446(5) .
C11A H11B 0.9500 .
C12A C13A 1.393(5) .
C12A C17A 1.426(5) .
C13A C14A 1.394(5) .
C13A H13B 0.9500 .
C14A C15A 1.396(5) .
C14A H14B 0.9500 .
C15A C16A 1.377(5) .
C15A H15B 0.9500 .
C16A C17A 1.403(5) .
C16A H16B 0.9500 .
O2B C12B 1.329(4) .
N3F C3F 1.163(4) .
N1B C7B 1.291(4) .
N1B C8B 1.501(4) .
C7B C6B 1.438(5) .
C7B H7BA 0.9500 .
O1B C1B 1.324(4) .
C6B C5B 1.410(5) .
C6B C1B 1.415(5) .
C15B C16B 1.370(5) .
C15B C14B 1.405(5) .
C15B H15C 0.9500 .
C12B C13B 1.408(5) .
C12B C17B 1.414(5) .
C4B C5B 1.376(5) .
C4B C3B 1.399(5) .
C4B H4BA 0.9500 .
C13B C14B 1.374(5) .
C13B H13C 0.9500 .
C17B C16B 1.409(5) .
C17B C11B 1.432(5) .
C14B H14C 0.9500 .
C1B C2B 1.405(5) .
C2B C3B 1.370(5) .
C2B H2BA 0.9500 .
C8B C9" 1.536(6) .
C8B C9B 1.545(6) .
C8B H8BC 0.9600 .
C8B H8BD 0.9600 .
C8B H8BA 0.9599 .
C8B H8BB 0.9600 .
C3B H3BA 0.9500 .
C16B H16C 0.9500 .
C5B H5BA 0.9500 .
N3S C3S 1.161(5) .
O2W H2WA 0.8993 .
O2W H2WB 0.8989 .
N2S C2S 1.155(5) .
C3S C4S 1.410(6) .
C4S C2S 1.405(6) .
C4S C1S 1.424(6) .
N1S C1S 1.163(6) .
N2B C11B 1.277(5) .
N2B C10B 1.522(6) .
N2B C10" 1.609(12) .
C11B H11C 0.9500 .
C9B C10B 1.505(6) .
C9B H9BA 0.9900 .
C9B H9BB 0.9900 .
C10B H10D 0.9900 .
C10B H10E 0.9900 .
C9" C10" 1.505(6) .
C9" H9"A 0.9900 .
C9" H9"B 0.9900 .
C10" H10F 0.9900 .
C10" H10G 0.9900 .
O3W H3WB 0.9647 .
O3W H3WA 0.9693 .
O3W' H3WB 1.1601 .
O3W' H3WA 1.1923 .

loop_
_geom_torsion_atom_site_label_1
_geom_torsion_atom_site_label_2
_geom_torsion_atom_site_label_3
_geom_torsion_atom_site_label_4
_geom_torsion
_geom_torsion_site_symmetry_1
O2 Mn1 O1 C1 -163.7(3) .
N2 Mn1 O1 C1 -101.5(9) .
N1 Mn1 O1 C1 14.4(3) .
N1F Mn1 O1 C1 103.4(3) .
O1W Mn1 O1 C1 -75.8(3) .
O1 Mn1 N1F C1F -141.6(8) .
O2 Mn1 N1F C1F 131.7(8) .
N2 Mn1 N1F C1F 41.4(8) .
N1 Mn1 N1F C1F -52.2(8) .
O1W Mn1 N1F C1F 29.8(15) .
O1 Mn1 N1 C7 -15.9(3) .
O2 Mn1 N1 C7 8.1(15) .
N2 Mn1 N1 C7 157.6(3) .
N1F Mn1 N1 C7 -114.5(3) .
O1W Mn1 N1 C7 71.3(3) .
O1 Mn1 N1 C8 160.6(3) .
O2 Mn1 N1 C8 -175.4(12) .
N2 Mn1 N1 C8 -25.9(3) .
N1F Mn1 N1 C8 62.1(3) .
O1W Mn1 N1 C8 -112.1(3) .
Mn1 O1 C1 C2 177.7(2) .
Mn1 O1 C1 C6 -4.5(5) .
O1 Mn1 O2 C12 147.6(3) .
N2 Mn1 O2 C12 -26.1(3) .
N1 Mn1 O2 C12 123.5(13) .
N1F Mn1 O2 C12 -114.1(3) .
O1W Mn1 O2 C12 60.2(3) .
O1 Mn1 N2 C11 -41.3(10) .
O2 Mn1 N2 C11 20.7(3) .
N1 Mn1 N2 C11 -157.0(3) .
N1F Mn1 N2 C11 114.1(3) .
O1W Mn1 N2 C11 -67.1(3) .
O1 Mn1 N2 C10 141.0(8) .
O2 Mn1 N2 C10 -157.0(3) .
N1 Mn1 N2 C10 25.3(3) .
N1F Mn1 N2 C10 -63.5(3) .
O1W Mn1 N2 C10 115.3(3) .
O1 C1 C2 C3 -180.0(3) .
C6 C1 C2 C3 2.0(5) .
C1 C2 C3 C4 -0.3(6) .
C2 C3 C4 C5 -1.4(6) .
C3 C4 C5 C6 1.4(6) .
C4 C5 C6 C1 0.3(6) .
C4 C5 C6 C7 -170.1(4) .
O1 C1 C6 C5 -179.9(3) .
C2 C1 C6 C5 -2.0(5) .
O1 C1 C6 C7 -9.7(5) .
C2 C1 C6 C7 168.1(3) .
C8 N1 C7 C6 -167.6(3) .
Mn1 N1 C7 C6 9.1(5) .
C5 C6 C7 N1 176.8(3) .
C1 C6 C7 N1 6.5(6) .
C7 N1 C8 C9 -133.2(3) .
Mn1 N1 C8 C9 50.0(4) .
N1 C8 C9 C10 -70.5(4) .
C11 N2 C10 C9 133.7(3) .
Mn1 N2 C10 C9 -48.5(4) .
C8 C9 C10 N2 69.7(4) .
C10 N2 C11 C17 169.2(3) .
Mn1 N2 C11 C17 -8.5(5) .
Mn1 O2 C12 C13 -166.1(2) .
Mn1 O2 C12 C17 17.8(4) .
O2 C12 C13 C14 -177.5(3) .
C17 C12 C13 C14 -1.1(5) .
C12 C13 C14 C15 0.9(5) .
C13 C14 C15 C16 0.1(6) .
C14 C15 C16 C17 -0.8(5) .
O2 C12 C17 C16 176.6(3) .
C13 C12 C17 C16 0.4(5) .
O2 C12 C17 C11 4.6(5) .
C13 C12 C17 C11 -171.6(3) .
C15 C16 C17 C12 0.5(5) .
C15 C16 C17 C11 172.9(3) .
N2 C11 C17 C12 -8.5(6) .
N2 C11 C17 C16 179.3(3) .
Mn1 N1F C1F Fe1 78(7) .
C3F Fe1 C1F N1F -5(7) .
C3F Fe1 C1F N1F 175(100) 3_665
C1F Fe1 C1F N1F -171(22) 3_665
C2F Fe1 C1F N1F 81(7) 3_665
C2F Fe1 C1F N1F -99(7) .
Mn2 O1A C1A C2A 173.8(2) .
Mn2 O1A C1A C6A -6.8(5) .
C1A O1A Mn2 O2A -161.6(3) .
C1A O1A Mn2 N1A 9.8(3) .
C1A O1A Mn2 N2A -86.7(6) .
C1A O1A Mn2 N2F 99.7(3) .
C7A N1A Mn2 O1A -4.4(3) .
C8A N1A Mn2 O1A 165.1(2) .
C7A N1A Mn2 O2A 85.0(8) .
C8A N1A Mn2 O2A -105.5(7) .
C7A N1A Mn2 N2A 164.6(3) .
C8A N1A Mn2 N2A -25.9(2) .
C7A N1A Mn2 N2F -99.5(3) .
C8A N1A Mn2 N2F 70.0(2) .
C2F N2F Mn2 O1A -97.2(4) .
C2F N2F Mn2 O2A 174.0(4) .
C2F N2F Mn2 N1A -5.3(4) .
C2F N2F Mn2 N2A 84.0(4) .
O1A Mn2 O2A C12A -145.0(2) .
N1A Mn2 O2A C12A 125.3(7) .
N2A Mn2 O2A C12A 45.7(2) .
N2F Mn2 O2A C12A -50.2(2) .
O1A Mn2 N2A C11A -107.2(6) .
O2A Mn2 N2A C11A -32.5(3) .
N1A Mn2 N2A C11A 156.0(3) .
N2F Mn2 N2A C11A 66.3(3) .
O1A Mn2 N2A C10A 64.3(7) .
O2A Mn2 N2A C10A 139.1(3) .
N1A Mn2 N2A C10A -32.5(3) .
N2F Mn2 N2A C10A -122.1(3) .
O1A C1A C2A C3A -177.5(3) .
C6A C1A C2A C3A 3.1(5) .
C1A C2A C3A C4A -2.4(6) .
C2A C3A C4A C5A 0.0(6) .
C3A C4A C5A C6A 1.6(5) .
C4A C5A C6A C1A -0.9(5) .
C4A C5A C6A C7A -177.5(3) .
O1A C1A C6A C5A 179.1(3) .
C2A C1A C6A C5A -1.5(5) .
O1A C1A C6A C7A -4.5(5) .
C2A C1A C6A C7A 174.9(3) .
C8A N1A C7A C6A -173.2(3) .
Mn2 N1A C7A C6A -3.9(5) .
C5A C6A C7A N1A -173.5(3) .
C1A C6A C7A N1A 10.1(5) .
C7A N1A C8A C9A -119.8(3) .
Mn2 N1A C8A C9A 70.0(3) .
N1A C8A C9A C10A -50.4(5) .
C8A C9A C10A N2A -13.9(6) .
C11A N2A C10A C9A -131.9(4) .
Mn2 N2A C10A C9A 56.5(5) .
C10A N2A C11A C17A -162.6(3) .
Mn2 N2A C11A C17A 9.0(5) .
Mn2 O2A C12A C13A 148.9(3) .
Mn2 O2A C12A C17A -35.2(4) .
O2A C12A C13A C14A 174.1(3) .
C17A C12A C13A C14A -1.9(5) .
C12A C13A C14A C15A -0.7(5) .
C13A C14A C15A C16A 1.4(5) .
Mn2 N2F C2F Fe1 -44(3) .
C3F Fe1 C2F N2F 158(3) .
C3F Fe1 C2F N2F -22(3) 3_665
C1F Fe1 C2F N2F -114(3) .
C1F Fe1 C2F N2F 66(3) 3_665
C2F Fe1 C2F N2F -101(6) 3_665
C14A C15A C16A C17A 0.6(5) .
C15A C16A C17A C12A -3.2(5) .
C15A C16A C17A C11A -172.7(3) .
O2A C12A C17A C16A -172.1(3) .
C13A C12A C17A C16A 3.8(5) .
O2A C12A C17A C11A -2.9(5) .
C13A C12A C17A C11A 173.0(3) .
N2A C11A C17A C16A -174.7(3) .
N2A C11A C17A C12A 16.0(6) .
O1B Mn3 O2B C12B 169.1(3) .
N1B Mn3 O2B C12B 120.1(5) .
N2B Mn3 O2B C12B 5.6(3) .
N3F Mn3 O2B C12B -84.2(3) .
O2B Mn3 N3F C3F 136.0(7) .
O1B Mn3 N3F C3F -138.0(7) .
N1B Mn3 N3F C3F -48.8(7) .
N2B Mn3 N3F C3F 45.4(7) .
O2B Mn3 N1B C7B 43.0(7) .
O1B Mn3 N1B C7B -5.6(3) .
N2B Mn3 N1B C7B 157.2(3) .
N3F Mn3 N1B C7B -113.2(3) .
O2B Mn3 N1B C8B -143.1(5) .
O1B Mn3 N1B C8B 168.4(3) .
N2B Mn3 N1B C8B -28.9(3) .
N3F Mn3 N1B C8B 60.8(3) .
C8B N1B C7B C6B -176.2(3) .
Mn3 N1B C7B C6B -2.0(5) .
O2B Mn3 O1B C1B -157.8(3) .
N1B Mn3 O1B C1B 13.3(3) .
N2B Mn3 O1B C1B -88.1(5) .
N3F Mn3 O1B C1B 103.2(3) .
Mn3 N3F C3F Fe1 138(4) .
C3F Fe1 C3F N3F 94(9) 3_665
C1F Fe1 C3F N3F 81(4) .
C1F Fe1 C3F N3F -99(4) 3_665
C2F Fe1 C3F N3F -10(4) 3_665
C2F Fe1 C3F N3F 170(4) .
N1B C7B C6B C5B -175.2(3) .
N1B C7B C6B C1B 6.2(6) .
Mn3 O2B C12B C13B 176.4(2) .
Mn3 O2B C12B C17B -4.0(5) .
O2B C12B C13B C14B -179.6(3) .
C17B C12B C13B C14B 0.8(5) .
O2B C12B C17B C16B -179.8(3) .
C13B C12B C17B C16B -0.2(5) .
O2B C12B C17B C11B -0.4(5) .
C13B C12B C17B C11B 179.2(3) .
C12B C13B C14B C15B -0.7(5) .
C16B C15B C14B C13B -0.1(5) .
Mn3 O1B C1B C2B 168.4(2) .
Mn3 O1B C1B C6B -13.0(5) .
C5B C6B C1B O1B -177.6(3) .
C7B C6B C1B O1B 1.1(5) .
C5B C6B C1B C2B 1.1(5) .
C7B C6B C1B C2B 179.7(3) .
O1B C1B C2B C3B 178.8(3) .
C6B C1B C2B C3B 0.1(5) .
C7B N1B C8B C9" -170.0(6) .
Mn3 N1B C8B C9" 15.5(7) .
C7B N1B C8B C9B -132.9(4) .
Mn3 N1B C8B C9B 52.5(4) .
C1B C2B C3B C4B -1.4(6) .
C5B C4B C3B C2B 1.3(5) .
C14B C15B C16B C17B 0.7(5) .
C12B C17B C16B C15B -0.5(5) .
C11B C17B C16B C15B -179.9(3) .
C3B C4B C5B C6B -0.1(5) .
C1B C6B C5B C4B -1.1(5) .
C7B C6B C5B C4B -179.8(3) .
N3S C3S C4S C2S 142(37) .
N3S C3S C4S C1S -36(37) .
C3S C4S C2S N2S -130(30) .
C1S C4S C2S N2S 47(30) .
C2S C4S C1S N1S 170(100) .
C3S C4S C1S N1S -12(24) .
O2B Mn3 N2B C11B -4.7(4) .
O1B Mn3 N2B C11B -73.3(6) .
N1B Mn3 N2B C11B -174.0(4) .
N3F Mn3 N2B C11B 95.9(4) .
O2B Mn3 N2B C10B -163.6(4) .
O1B Mn3 N2B C10B 127.8(4) .
N1B Mn3 N2B C10B 27.1(4) .
N3F Mn3 N2B C10B -63.0(4) .
O2B Mn3 N2B C10" 155.7(4) .
O1B Mn3 N2B C10" 87.1(6) .
N1B Mn3 N2B C10" -13.6(4) .
N3F Mn3 N2B C10" -103.7(4) .
C10B N2B C11B C17B 164.0(4) .
C10" N2B C11B C17B -155.0(6) .
Mn3 N2B C11B C17B 2.7(7) .
C16B C17B C11B N2B -179.8(4) .
C12B C17B C11B N2B 0.8(7) .
N1B C8B C9B C10B -75.5(5) .
C9" C8B C9B C10B 36.8(8) .
C8B C9B C10B N2B 70.9(5) .
C11B N2B C10B C9B 150.5(4) .
C10" N2B C10B C9B 31.7(6) .
Mn3 N2B C10B C9B -47.9(5) .
N1B C8B C9" C10" 47.2(10) .
C9B C8B C9" C10" -36.5(6) .
C8B C9" C10" N2B -96.8(8) .
C11B N2B C10" C9" -124.2(6) .
C10B N2B C10" C9" -43.9(5) .
Mn3 N2B C10" C9" 75.2(7) .
